data_4112445
loop_
_publ_author_name
'Tongbu Lu'
'Xiaomei Zhuang'
'Yanwu Li'
'Shi Chen'

_publ_section_title
;
 C-C Bond Cleavage of Acetonitrile by a Dinuclear Copper(II) Cryptate
;
_journal_name_full 'Journal of the American Chemical Society'
_journal_page_first 4760
_journal_page_last 4761
_journal_paper_doi 10.1021/ja031874z
_journal_volume 126
_journal_year 2004
_chemical_formula_moiety 'C37Cl3Cu2H54N9O12, C4H6N2, H8O4'
_chemical_formula_sum 'C41 H68 Cl3 Cu2 N11 O16'
_chemical_formula_weight 1204.49
_chemical_name_common '[Cu2L5(CN)](ClO4)3.2CH3CN.4H2O'
_chemical_name_systematic
; 
 ? 
;
_space_group_IT_number 2
_symmetry_cell_setting triclinic
_symmetry_space_group_name_Hall '-P 1'
_symmetry_space_group_name_H-M 'P -1'
_atom_sites_solution_hydrogens geom
_atom_sites_solution_primary direct
_atom_sites_solution_secondary difmap
_audit_creation_method SHELXL-97
_cell_angle_alpha 87.86(3)
_cell_angle_beta 66.68(3)
_cell_angle_gamma 81.96(3)
_cell_formula_units_Z 2
_cell_length_a 13.148(3)
_cell_length_b 13.946(3)
_cell_length_c 15.706(3)
_cell_measurement_temperature 293(2)
_cell_volume 2618.1(11)
_computing_cell_refinement 'SAINT V.6.22'
_computing_data_collection 'SMART V.5.618'
_computing_data_reduction 'SAINT V.6.22'
_computing_molecular_graphics 'SHELXTL (Siemens, 1996)'
_computing_publication_material CIFTAB
_computing_structure_refinement 'SHELXL-97 (Sheldrick, 1997)'
_computing_structure_solution 'SHELXS-97 (Sheldrick, 1990)'
_diffrn_ambient_temperature 293(2)
_diffrn_detector_area_resol_mean '8.33 mm^-1^'
_diffrn_measured_fraction_theta_full 0.994
_diffrn_measured_fraction_theta_max 0.994
_diffrn_measurement_device_type 'Brucker SMART 1000'
_diffrn_measurement_method 'omega sacns'
_diffrn_radiation_monochromator graphite
_diffrn_radiation_source 'normal-focus sealed tube'
_diffrn_radiation_type MoK\a
_diffrn_radiation_wavelength 0.71073
_diffrn_reflns_av_R_equivalents 0.0292
_diffrn_reflns_av_sigmaI/netI 0.0690
_diffrn_reflns_limit_h_max 14
_diffrn_reflns_limit_h_min -14
_diffrn_reflns_limit_k_max 15
_diffrn_reflns_limit_k_min -15
_diffrn_reflns_limit_l_max 13
_diffrn_reflns_limit_l_min -17
_diffrn_reflns_number 11756
_diffrn_reflns_theta_full 23.28
_diffrn_reflns_theta_max 23.28
_diffrn_reflns_theta_min 1.41
_exptl_absorpt_coefficient_mu 1.042
_exptl_absorpt_correction_type multi-scan
_exptl_absorpt_process_details 'SADABS V2.03'
_exptl_crystal_colour 'emerald green'
_exptl_crystal_density_diffrn 1.528
_exptl_crystal_description needle
_exptl_crystal_F_000 1256
_exptl_crystal_size_max 0.35
_exptl_crystal_size_mid 0.15
_exptl_crystal_size_min 0.15
_refine_diff_density_max 0.830
_refine_diff_density_min -0.673
_refine_diff_density_rms 0.078
_refine_ls_extinction_method none
_refine_ls_goodness_of_fit_ref 1.081
_refine_ls_hydrogen_treatment mixed
_refine_ls_matrix_type full
_refine_ls_number_parameters 658
_refine_ls_number_reflns 7502
_refine_ls_number_restraints 0
_refine_ls_restrained_S_all 1.081
_refine_ls_R_factor_all 0.0849
_refine_ls_R_factor_gt 0.0526
_refine_ls_shift/su_max 0.001
_refine_ls_shift/su_mean 0.000
_refine_ls_structure_factor_coef Fsqd
_refine_ls_weighting_details 'calc w=1/[\s^2^(Fo^2^)+(0.0692P)^2^+0.0000P] where P=(Fo^2^+2Fc^2^)/3'
_refine_ls_weighting_scheme calc
_refine_ls_wR_factor_gt 0.1327
_refine_ls_wR_factor_ref 0.1427
_reflns_number_gt 4944
_reflns_number_total 7502
_reflns_threshold_expression >2sigma(I)
_cod_data_source_file ja031874zrom20031230_103426.cif
_cod_data_source_block cu
_cod_original_cell_volume 2618.1(10)
_cod_database_code 4112445

loop_
_symmetry_equiv_pos_as_xyz
'x, y, z'
'-x, -y, -z'

loop_
_atom_site_label
_atom_site_type_symbol
_atom_site_fract_x
_atom_site_fract_y
_atom_site_fract_z
_atom_site_U_iso_or_equiv
_atom_site_adp_type
_atom_site_occupancy
_atom_site_symmetry_multiplicity
_atom_site_calc_flag
_atom_site_refinement_flags
Cu1 Cu 0.58495(5) 0.73259(4) 0.15480(4) 0.0347(2) Uani 1 1 d .
Cu2 Cu 0.82949(5) 0.70733(4) 0.34550(4) 0.0337(2) Uani 1 1 d .
N5 N 0.9318(3) 0.6969(3) 0.4208(3) 0.0408(11) Uani 1 1 d .
N1 N 0.4848(3) 0.7444(3) 0.0786(3) 0.0421(12) Uani 1 1 d .
C C 0.7355(4) 0.7172(3) 0.2729(3) 0.0228(11) Uani 1 1 d .
N N 0.6815(4) 0.7227(3) 0.2301(3) 0.0447(12) Uani 1 1 d .
N8 N 0.9662(3) 0.7717(3) 0.2441(3) 0.0352(10) Uani 1 1 d .
N2 N 0.6348(3) 0.8660(3) 0.0870(3) 0.0382(11) Uani 1 1 d .
N3 N 0.4273(3) 0.7394(3) 0.2715(3) 0.0424(12) Uani 1 1 d .
N4 N 0.6554(3) 0.5981(3) 0.0792(3) 0.0386(11) Uani 1 1 d .
N7 N 0.8447(3) 0.5519(3) 0.3578(3) 0.0406(11) Uani 1 1 d .
N6 N 0.7129(4) 0.7921(3) 0.4632(3) 0.0402(11) Uani 1 1 d .
C4 C 0.6125(5) 0.9598(4) 0.2234(4) 0.0427(14) Uani 1 1 d .
C9 C 0.7193(5) 0.9698(4) 0.2176(4) 0.0450(14) Uani 1 1 d .
H9A H 0.7753 0.9853 0.1595 0.080 Uiso 1 1 d R
C21 C 0.5513(5) 0.5217(4) 0.3105(4) 0.0448(14) Uani 1 1 d .
H21A H 0.5436 0.4903 0.2604 0.080 Uiso 1 1 d R
C28 C 0.8519(4) 0.6180(4) 0.0313(4) 0.0381(13) Uani 1 1 d .
C13 C 0.3664(4) 0.7403(5) 0.1439(4) 0.0544(17) Uani 1 1 d .
H13A H 0.3539 0.6739 0.1541 0.080 Uiso 1 1 d R
H13B H 0.3165 0.7719 0.1174 0.080 Uiso 1 1 d R
C32 C 0.9548(4) 0.7378(4) 0.0523(4) 0.0432(14) Uani 1 1 d .
H32A H 0.9775 0.8011 0.0396 0.080 Uiso 1 1 d R
C33 C 0.8862(4) 0.7079(4) 0.0137(4) 0.0419(14) Uani 1 1 d .
H33A H 0.8623 0.7502 -0.0264 0.080 Uiso 1 1 d R
C7 C 0.6663(5) 0.9314(4) 0.3779(4) 0.0415(14) Uani 1 1 d .
C31 C 0.9910(4) 0.6765(4) 0.1094(4) 0.0382(13) Uani 1 1 d .
C20 C 0.6384(5) 0.4882(4) 0.3363(4) 0.0463(15) Uani 1 1 d .
H20A H 0.6922 0.4342 0.3039 0.080 Uiso 1 1 d R
C17 C 0.4796(4) 0.6405(4) 0.4336(4) 0.0460(15) Uani 1 1 d .
H17A H 0.4227 0.6915 0.4685 0.080 Uiso 1 1 d R
C18 C 0.5665(5) 0.6057(4) 0.4611(4) 0.0428(14) Uani 1 1 d .
H18A H 0.5698 0.6323 0.5153 0.080 Uiso 1 1 d R
C25 C 0.5270(5) 0.6637(4) 0.0080(4) 0.0521(16) Uani 1 1 d .
H25A H 0.5872 0.6819 -0.0461 0.080 Uiso 1 1 d R
H25B H 0.4681 0.6513 -0.0099 0.080 Uiso 1 1 d R
C36 C 1.0408(4) 0.7290(5) 0.3627(4) 0.0511(16) Uani 1 1 d .
H36A H 1.0903 0.6755 0.3251 0.080 Uiso 1 1 d R
H36B H 1.0740 0.7509 0.4017 0.080 Uiso 1 1 d R
C29 C 0.8926(4) 0.5543(4) 0.0835(4) 0.0432(14) Uani 1 1 d .
H29A H 0.8720 0.4901 0.0933 0.080 Uiso 1 1 d R
C19 C 0.6485(5) 0.5331(4) 0.4098(4) 0.0418(14) Uani 1 1 d .
C8 C 0.7440(5) 0.9563(4) 0.2945(4) 0.0473(15) Uani 1 1 d .
H8A H 0.8172 0.9643 0.2901 0.080 Uiso 1 1 d R
C35 C 1.0218(5) 0.8096(4) 0.3005(4) 0.0486(15) Uani 1 1 d .
H35A H 0.9747 0.8642 0.3379 0.080 Uiso 1 1 d R
H35B H 1.0916 0.8299 0.2602 0.080 Uiso 1 1 d R
C12 C 0.8729(5) 0.7592(5) 0.5058(4) 0.0529(16) Uani 1 1 d .
H12A H 0.8904 0.8240 0.4916 0.080 Uiso 1 1 d R
H12B H 0.8985 0.7357 0.5532 0.080 Uiso 1 1 d R
C16 C 0.4738(4) 0.6008(4) 0.3566(4) 0.0408(14) Uani 1 1 d .
C24 C 0.9492(5) 0.5941(4) 0.4464(4) 0.0491(15) Uani 1 1 d .
H24A H 0.8898 0.5825 0.5041 0.080 Uiso 1 1 d R
H24B H 1.0186 0.5809 0.4543 0.080 Uiso 1 1 d R
C27 C 0.7660(5) 0.5907(4) -0.0006(4) 0.0516(16) Uani 1 1 d .
H27A H 0.7608 0.6338 -0.0483 0.080 Uiso 1 1 d R
H27B H 0.7877 0.5259 -0.0258 0.080 Uiso 1 1 d R
C3 C 0.5877(5) 0.9599(4) 0.1377(4) 0.0497(15) Uani 1 1 d .
H3A H 0.5081 0.9698 0.1556 0.080 Uiso 1 1 d R
H3B H 0.6184 1.0118 0.0982 0.080 Uiso 1 1 d R
C23 C 0.9492(4) 0.5280(4) 0.3728(4) 0.0477(15) Uani 1 1 d .
H23A H 1.0117 0.5364 0.3160 0.080 Uiso 1 1 d R
H23B H 0.9573 0.4616 0.3904 0.080 Uiso 1 1 d R
C14 C 0.3450(4) 0.7872(4) 0.2346(4) 0.0519(16) Uani 1 1 d .
H14A H 0.3528 0.8547 0.2252 0.080 Uiso 1 1 d R
H14B H 0.2703 0.7820 0.2782 0.080 Uiso 1 1 d R
C1 C 0.4928(5) 0.8396(4) 0.0298(4) 0.0502(16) Uani 1 1 d .
H1A H 0.4391 0.8893 0.0702 0.080 Uiso 1 1 d R
H1B H 0.4767 0.8347 -0.0243 0.080 Uiso 1 1 d R
C34 C 1.0497(4) 0.7125(4) 0.1631(4) 0.0434(14) Uani 1 1 d .
H34A H 1.0877 0.6592 0.1842 0.080 Uiso 1 1 d R
H34B H 1.1040 0.7518 0.1243 0.080 Uiso 1 1 d R
C15 C 0.3897(5) 0.6472(4) 0.3197(4) 0.0519(16) Uani 1 1 d .
H15A H 0.3843 0.6036 0.2763 0.080 Uiso 1 1 d R
H15B H 0.3174 0.6610 0.3694 0.080 Uiso 1 1 d R
C30 C 0.9630(4) 0.5828(4) 0.1222(4) 0.0408(14) Uani 1 1 d .
H30A H 0.9926 0.5378 0.1571 0.080 Uiso 1 1 d R
C5 C 0.5308(5) 0.9424(4) 0.3093(4) 0.0436(14) Uani 1 1 d .
H5A H 0.4553 0.9420 0.3155 0.080 Uiso 1 1 d R
C2 C 0.6104(5) 0.8655(4) 0.0027(4) 0.0479(15) Uani 1 1 d .
H2A H 0.6637 0.8184 -0.0413 0.080 Uiso 1 1 d R
H2B H 0.6161 0.9280 -0.0253 0.080 Uiso 1 1 d R
C22 C 0.7515(5) 0.5062(4) 0.4295(4) 0.0511(16) Uani 1 1 d .
H22A H 0.7385 0.5303 0.4899 0.080 Uiso 1 1 d R
H22B H 0.7707 0.4371 0.4280 0.080 Uiso 1 1 d R
C26 C 0.5684(5) 0.5743(4) 0.0473(4) 0.0495(15) Uani 1 1 d .
H26A H 0.5072 0.5533 0.0989 0.080 Uiso 1 1 d R
H26B H 0.5994 0.5229 0.0015 0.080 Uiso 1 1 d R
C10 C 0.6997(5) 0.9012(4) 0.4571(4) 0.0546(16) Uani 1 1 d .
H10A H 0.7692 0.9236 0.4472 0.080 Uiso 1 1 d R
H10B H 0.6440 0.9295 0.5142 0.080 Uiso 1 1 d R
C6 C 0.5580(5) 0.9260(4) 0.3853(4) 0.0450(14) Uani 1 1 d .
H6A H 0.5025 0.9106 0.4438 0.080 Uiso 1 1 d R
C11 C 0.7477(5) 0.7620(4) 0.5398(4) 0.0507(15) Uani 1 1 d .
H11A H 0.7287 0.6984 0.5593 0.080 Uiso 1 1 d R
H11B H 0.7097 0.8062 0.5916 0.080 Uiso 1 1 d R
O12 O 1.2853(6) 0.8663(5) 0.4502(5) 0.169(3) Uani 1 1 d .
O11 O 1.1539(6) 0.7684(5) 0.5238(5) 0.142(3) Uani 1 1 d .
O10 O 1.1202(5) 0.9274(5) 0.5691(6) 0.154(3) Uani 1 1 d .
Cl3 Cl 1.19731(19) 0.8482(2) 0.52986(19) 0.1113(9) Uani 1 1 d .
Cl2 Cl 0.26916(13) 0.43801(11) 0.24978(11) 0.0542(4) Uani 1 1 d .
O8 O 0.2279(5) 0.4681(4) 0.3429(3) 0.1066(19) Uani 1 1 d .
O7 O 0.2425(5) 0.5178(4) 0.2007(4) 0.112(2) Uani 1 1 d .
O6 O 0.3852(4) 0.4152(4) 0.2140(5) 0.114(2) Uani 1 1 d .
O5 O 0.2241(6) 0.3576(4) 0.2379(5) 0.135(3) Uani 1 1 d .
Cl1 Cl 0.13388(16) 0.97640(13) 0.08287(13) 0.0684(5) Uani 1 1 d .
O4 O 0.1443(4) 1.0666(4) 0.0430(4) 0.107(2) Uani 1 1 d .
O3 O 0.0273(4) 0.9666(4) 0.1428(4) 0.119(2) Uani 1 1 d .
O2 O 0.2061(6) 0.9575(6) 0.1288(6) 0.165(3) Uani 1 1 d .
O1 O 0.1744(8) 0.9041(6) 0.0140(6) 0.210(5) Uani 1 1 d .
N9 N 0.9256(7) 0.3680(6) 0.2339(6) 0.113(3) Uani 1 1 d .
N10 N 0.7023(8) 0.3718(6) 0.0898(8) 0.148(4) Uani 1 1 d .
C38 C 0.9737(10) 0.3017(8) 0.2396(7) 0.119(4) Uani 1 1 d .
C37 C 1.0497(9) 0.2082(8) 0.2489(9) 0.145(4) Uani 1 1 d .
O9 O 1.2465(10) 0.8279(10) 0.5976(9) 0.267(6) Uani 1 1 d .
C39 C 0.7699(11) 0.2203(7) 0.1615(8) 0.180(6) Uani 1 1 d .
H39A H 0.7125 0.1797 0.1901 0.080 Uiso 1 1 d R
H39B H 0.8322 0.1843 0.1131 0.080 Uiso 1 1 d R
H39C H 0.7939 0.2413 0.2072 0.080 Uiso 1 1 d R
C40 C 0.7243(10) 0.3080(8) 0.1189(8) 0.120(4) Uani 1 1 d .
OW1 O 1.4722(5) 0.8033(4) 0.6110(4) 0.117(2) Uani 1 1 d .
OW2 O 0.2896(8) 1.0688(6) 0.2490(7) 0.198(4) Uani 1 1 d .
OW3 O 0.4682(9) 0.1980(6) 0.2198(5) 0.236(6) Uani 1 1 d .
OW4 O 0.8697(10) 0.9786(11) 0.6176(13) 0.345(9) Uani 1 1 d .

loop_
_atom_site_aniso_label
_atom_site_aniso_U_11
_atom_site_aniso_U_22
_atom_site_aniso_U_33
_atom_site_aniso_U_23
_atom_site_aniso_U_13
_atom_site_aniso_U_12
Cu1 0.0322(4) 0.0366(4) 0.0370(4) 0.0035(3) -0.0155(3) -0.0058(3)
Cu2 0.0321(4) 0.0379(4) 0.0324(4) 0.0049(3) -0.0147(3) -0.0045(3)
N5 0.039(3) 0.051(3) 0.036(3) 0.005(2) -0.019(2) -0.005(2)
N1 0.038(3) 0.047(3) 0.047(3) 0.006(2) -0.021(2) -0.013(2)
C 0.019(2) 0.030(3) 0.024(3) 0.002(2) -0.013(2) -0.001(2)
N 0.042(3) 0.031(3) 0.040(3) -0.002(2) 0.006(2) -0.006(2)
N8 0.030(2) 0.047(3) 0.032(3) 0.005(2) -0.013(2) -0.014(2)
N2 0.048(3) 0.036(3) 0.033(3) 0.004(2) -0.018(2) -0.009(2)
N3 0.027(2) 0.048(3) 0.049(3) 0.012(2) -0.012(2) -0.004(2)
N4 0.035(3) 0.039(3) 0.042(3) -0.009(2) -0.016(2) -0.004(2)
N7 0.034(3) 0.038(3) 0.049(3) 0.015(2) -0.018(2) -0.003(2)
N6 0.052(3) 0.036(3) 0.031(3) -0.002(2) -0.017(2) 0.001(2)
C4 0.049(4) 0.026(3) 0.054(4) 0.001(3) -0.023(3) -0.002(3)
C9 0.057(4) 0.029(3) 0.052(4) 0.006(3) -0.023(3) -0.010(3)
C21 0.051(4) 0.046(4) 0.039(3) 0.006(3) -0.016(3) -0.019(3)
C28 0.031(3) 0.047(4) 0.027(3) -0.007(3) -0.004(2) 0.003(3)
C13 0.035(3) 0.071(4) 0.065(4) 0.016(4) -0.027(3) -0.012(3)
C32 0.040(3) 0.047(3) 0.038(3) 0.008(3) -0.011(3) -0.007(3)
C33 0.040(3) 0.050(4) 0.030(3) 0.008(3) -0.010(3) -0.005(3)
C7 0.053(4) 0.026(3) 0.044(4) -0.010(3) -0.022(3) 0.009(3)
C31 0.026(3) 0.048(4) 0.033(3) -0.006(3) -0.005(2) 0.000(3)
C20 0.053(4) 0.036(3) 0.046(4) 0.006(3) -0.014(3) -0.010(3)
C17 0.036(3) 0.049(4) 0.042(4) 0.011(3) -0.002(3) -0.013(3)
C18 0.050(4) 0.047(4) 0.033(3) 0.012(3) -0.014(3) -0.021(3)
C25 0.052(4) 0.060(4) 0.055(4) -0.005(3) -0.031(3) -0.010(3)
C36 0.036(3) 0.079(4) 0.048(4) 0.013(3) -0.023(3) -0.021(3)
C29 0.039(3) 0.040(3) 0.040(3) -0.012(3) -0.005(3) 0.001(3)
C19 0.044(3) 0.039(3) 0.043(4) 0.019(3) -0.016(3) -0.015(3)
C8 0.048(4) 0.039(3) 0.057(4) -0.003(3) -0.022(3) -0.007(3)
C35 0.044(3) 0.060(4) 0.052(4) 0.014(3) -0.027(3) -0.020(3)
C12 0.059(4) 0.071(4) 0.040(4) -0.002(3) -0.031(3) -0.006(3)
C16 0.035(3) 0.049(4) 0.040(3) 0.017(3) -0.012(3) -0.023(3)
C24 0.045(4) 0.055(4) 0.051(4) 0.018(3) -0.026(3) -0.002(3)
C27 0.053(4) 0.058(4) 0.044(4) -0.016(3) -0.021(3) 0.001(3)
C3 0.060(4) 0.039(3) 0.050(4) 0.010(3) -0.024(3) -0.004(3)
C23 0.045(4) 0.045(3) 0.053(4) 0.010(3) -0.023(3) 0.003(3)
C14 0.030(3) 0.063(4) 0.058(4) 0.003(3) -0.014(3) 0.000(3)
C1 0.059(4) 0.051(4) 0.052(4) 0.016(3) -0.036(3) -0.005(3)
C34 0.028(3) 0.058(4) 0.040(3) 0.006(3) -0.010(3) -0.005(3)
C15 0.042(3) 0.063(4) 0.054(4) 0.019(3) -0.020(3) -0.019(3)
C30 0.034(3) 0.041(3) 0.037(3) 0.000(3) -0.008(3) 0.010(3)
C5 0.042(3) 0.031(3) 0.052(4) -0.007(3) -0.015(3) 0.004(3)
C2 0.053(4) 0.048(4) 0.046(4) 0.012(3) -0.023(3) -0.014(3)
C22 0.053(4) 0.049(4) 0.051(4) 0.023(3) -0.020(3) -0.012(3)
C26 0.050(4) 0.047(4) 0.064(4) -0.004(3) -0.033(3) -0.009(3)
C10 0.065(4) 0.049(4) 0.048(4) -0.009(3) -0.023(3) 0.002(3)
C6 0.047(4) 0.036(3) 0.045(4) -0.004(3) -0.012(3) 0.004(3)
C11 0.053(4) 0.063(4) 0.032(3) 0.004(3) -0.012(3) -0.007(3)
O12 0.121(5) 0.166(7) 0.128(6) -0.018(5) 0.045(5) -0.011(5)
O11 0.153(6) 0.152(6) 0.142(6) -0.030(5) -0.064(5) -0.061(5)
O10 0.083(4) 0.132(6) 0.190(8) -0.030(5) 0.004(5) 0.001(4)
Cl3 0.0637(13) 0.139(2) 0.109(2) -0.0612(17) -0.0036(14) -0.0202(15)
Cl2 0.0530(10) 0.0565(10) 0.0526(10) 0.0032(8) -0.0187(8) -0.0134(8)
O8 0.120(5) 0.140(5) 0.044(3) 0.004(3) -0.012(3) -0.026(4)
O7 0.159(6) 0.094(4) 0.093(4) 0.038(4) -0.064(4) -0.017(4)
O6 0.055(3) 0.120(5) 0.147(6) -0.039(4) -0.017(3) -0.003(3)
O5 0.150(6) 0.089(4) 0.207(8) 0.012(4) -0.099(6) -0.063(4)
Cl1 0.0730(13) 0.0589(11) 0.0677(12) 0.0193(10) -0.0175(10) -0.0269(9)
O4 0.088(4) 0.079(4) 0.136(5) 0.059(4) -0.024(4) -0.030(3)
O3 0.071(4) 0.111(4) 0.141(5) 0.063(4) -0.007(4) -0.030(3)
O2 0.123(6) 0.184(7) 0.224(9) 0.103(7) -0.106(6) -0.048(5)
O1 0.284(11) 0.121(6) 0.145(7) -0.046(6) 0.018(7) -0.069(7)
N9 0.146(7) 0.067(5) 0.111(6) -0.012(5) -0.044(5) 0.020(5)
N10 0.153(8) 0.076(6) 0.218(12) 0.033(7) -0.076(8) -0.021(6)
C38 0.147(10) 0.086(7) 0.082(7) -0.010(6) 0.000(7) -0.020(7)
C37 0.146(9) 0.105(8) 0.163(11) 0.014(7) -0.050(8) 0.010(7)
O9 0.257(12) 0.379(17) 0.242(13) -0.084(12) -0.170(11) -0.048(11)
C39 0.309(17) 0.100(9) 0.102(9) -0.005(7) -0.039(10) -0.062(10)
C40 0.161(10) 0.066(7) 0.108(8) -0.001(6) -0.022(7) -0.033(7)
OW1 0.098(4) 0.120(5) 0.102(5) -0.010(4) -0.010(4) -0.001(4)
OW2 0.225(9) 0.196(8) 0.199(9) -0.059(7) -0.138(8) 0.071(7)
OW3 0.339(12) 0.162(7) 0.098(6) 0.003(5) -0.024(7) 0.128(8)
OW4 0.216(12) 0.351(18) 0.47(2) -0.151(17) -0.148(15) 0.027(11)

loop_
_atom_type_symbol
_atom_type_description
_atom_type_scat_dispersion_real
_atom_type_scat_dispersion_imag
_atom_type_scat_source
C C 0.0033 0.0016 'International Tables Vol C Tables 4.2.6.8 and 6.1.1.4'
H H 0.0000 0.0000 'International Tables Vol C Tables 4.2.6.8 and 6.1.1.4'
N N 0.0061 0.0033 'International Tables Vol C Tables 4.2.6.8 and 6.1.1.4'
O O 0.0106 0.0060 'International Tables Vol C Tables 4.2.6.8 and 6.1.1.4'
Cl Cl 0.1484 0.1585 'International Tables Vol C Tables 4.2.6.8 and 6.1.1.4'
Cu Cu 0.3201 1.2651 'International Tables Vol C Tables 4.2.6.8 and 6.1.1.4'

loop_
_geom_angle_atom_site_label_1
_geom_angle_atom_site_label_2
_geom_angle_atom_site_label_3
_geom_angle
N Cu1 N1 179.26(18)
N Cu1 N4 97.34(16)
N1 Cu1 N4 83.39(17)
N Cu1 N3 96.23(17)
N1 Cu1 N3 83.35(17)
N4 Cu1 N3 118.63(17)
N Cu1 N2 96.63(16)
N1 Cu1 N2 83.05(16)
N4 Cu1 N2 119.14(17)
N3 Cu1 N2 118.16(17)
C Cu2 N5 179.07(18)
C Cu2 N6 97.30(18)
N5 Cu2 N6 83.46(17)
C Cu2 N8 96.46(17)
N5 Cu2 N8 82.69(16)
N6 Cu2 N8 119.33(16)
C Cu2 N7 96.43(18)
N5 Cu2 N7 83.68(17)
N6 Cu2 N7 117.46(17)
N8 Cu2 N7 119.14(16)
C36 N5 C24 109.9(4)
C36 N5 C12 110.7(4)
C24 N5 C12 110.2(4)
C36 N5 Cu2 109.7(3)
C24 N5 Cu2 108.2(3)
C12 N5 Cu2 108.1(3)
C13 N1 C25 111.7(4)
C13 N1 C1 109.5(4)
C25 N1 C1 109.1(4)
C13 N1 Cu1 108.6(3)
C25 N1 Cu1 108.5(3)
C1 N1 Cu1 109.4(3)
N C Cu2 179.5(5)
C N Cu1 179.6(4)
C34 N8 C35 110.9(4)
C34 N8 Cu2 119.8(3)
C35 N8 Cu2 103.8(3)
C2 N2 C3 110.4(4)
C2 N2 Cu1 104.5(3)
C3 N2 Cu1 120.3(3)
C14 N3 C15 110.2(4)
C14 N3 Cu1 104.0(3)
C15 N3 Cu1 119.4(3)
C27 N4 C26 109.8(4)
C27 N4 Cu1 119.7(3)
C26 N4 Cu1 104.8(3)
C23 N7 C22 111.0(4)
C23 N7 Cu2 103.0(3)
C22 N7 Cu2 119.8(3)
C11 N6 C10 109.8(4)
C11 N6 Cu2 105.1(3)
C10 N6 Cu2 119.0(3)
C5 C4 C9 118.8(6)
C5 C4 C3 119.9(5)
C9 C4 C3 121.1(5)
C8 C9 C4 120.0(6)
C20 C21 C16 120.6(5)
C33 C28 C29 119.3(5)
C33 C28 C27 120.8(5)
C29 C28 C27 119.9(5)
N1 C13 C14 109.7(4)
C33 C32 C31 120.1(5)
C28 C33 C32 121.1(5)
C8 C7 C6 118.7(6)
C8 C7 C10 120.7(5)
C6 C7 C10 120.3(5)
C32 C31 C30 119.0(5)
C32 C31 C34 120.8(5)
C30 C31 C34 120.0(5)
C21 C20 C19 119.8(5)
C16 C17 C18 120.2(5)
C19 C18 C17 119.9(5)
N1 C25 C26 109.8(5)
N5 C36 C35 108.8(4)
C28 C29 C30 120.4(5)
C18 C19 C20 119.8(5)
C18 C19 C22 120.3(5)
C20 C19 C22 119.8(5)
C9 C8 C7 121.5(6)
N8 C35 C36 108.1(4)
N5 C12 C11 110.8(4)
C17 C16 C21 119.2(5)
C17 C16 C15 119.9(5)
C21 C16 C15 120.7(5)
N5 C24 C23 110.1(4)
N4 C27 C28 109.4(4)
N2 C3 C4 110.1(4)
N7 C23 C24 110.2(4)
N3 C14 C13 109.2(5)
N1 C1 C2 108.9(4)
C31 C34 N8 109.0(4)
C16 C15 N3 109.1(4)
C31 C30 C29 119.9(5)
C6 C5 C4 120.3(5)
N2 C2 C1 108.8(4)
N7 C22 C19 108.1(4)
N4 C26 C25 108.6(4)
C7 C10 N6 109.6(4)
C5 C6 C7 120.4(5)
N6 C11 C12 108.9(4)
O11 Cl3 O10 114.8(5)
O11 Cl3 O12 113.4(5)
O10 Cl3 O12 114.8(5)
O11 Cl3 O9 106.1(7)
O10 Cl3 O9 101.8(6)
O12 Cl3 O9 104.2(6)
O5 Cl2 O6 108.4(4)
O5 Cl2 O8 112.3(4)
O6 Cl2 O8 110.7(4)
O5 Cl2 O7 111.0(4)
O6 Cl2 O7 107.8(4)
O8 Cl2 O7 106.5(4)
O3 Cl1 O4 113.6(4)
O3 Cl1 O1 110.6(5)
O4 Cl1 O1 110.1(5)
O3 Cl1 O2 109.6(5)
O4 Cl1 O2 109.5(4)
O1 Cl1 O2 102.9(6)
N9 C38 C37 176.3(14)
N10 C40 C39 172.4(14)

loop_
_geom_bond_atom_site_label_1
_geom_bond_atom_site_label_2
_geom_bond_distance
Cu1 N 2.039(6)
Cu1 N1 2.090(4)
Cu1 N4 2.143(4)
Cu1 N3 2.148(4)
Cu1 N2 2.160(4)
Cu2 C 1.975(5)
Cu2 N5 2.102(4)
Cu2 N6 2.139(4)
Cu2 N8 2.156(4)
Cu2 N7 2.158(4)
N5 C36 1.483(6)
N5 C24 1.486(6)
N5 C12 1.490(7)
N1 C13 1.495(7)
N1 C25 1.495(7)
N1 C1 1.504(7)
C N 1.150(6)
N8 C34 1.491(7)
N8 C35 1.502(6)
N2 C2 1.481(7)
N2 C3 1.481(7)
N3 C14 1.489(7)
N3 C15 1.510(7)
N4 C27 1.491(7)
N4 C26 1.497(6)
N7 C23 1.476(6)
N7 C22 1.499(6)
N6 C11 1.476(7)
N6 C10 1.510(7)
C4 C5 1.391(8)
C4 C9 1.397(7)
C4 C3 1.505(8)
C9 C8 1.368(8)
C21 C20 1.377(8)
C21 C16 1.394(8)
C28 C33 1.373(7)
C28 C29 1.382(7)
C28 C27 1.502(7)
C13 C14 1.495(8)
C32 C33 1.383(7)
C32 C31 1.389(7)
C7 C8 1.374(8)
C7 C6 1.395(7)
C7 C10 1.502(8)
C31 C30 1.393(7)
C31 C34 1.490(7)
C20 C19 1.394(8)
C17 C16 1.382(8)
C17 C18 1.396(7)
C18 C19 1.380(8)
C25 C26 1.501(8)
C36 C35 1.523(8)
C29 C30 1.396(7)
C19 C22 1.500(7)
C12 C11 1.512(7)
C16 C15 1.502(7)
C24 C23 1.506(8)
C1 C2 1.525(7)
C5 C6 1.378(8)
O12 Cl3 1.371(6)
O11 Cl3 1.343(6)
O10 Cl3 1.368(6)
Cl3 O9 1.449(11)
Cl2 O5 1.390(5)
Cl2 O6 1.394(5)
Cl2 O8 1.401(5)
Cl2 O7 1.413(5)
Cl1 O3 1.366(5)
Cl1 O4 1.384(5)
Cl1 O1 1.395(7)
Cl1 O2 1.396(7)
N9 C38 1.066(11)
N10 C40 1.042(12)
C38 C37 1.568(15)
C39 C40 1.535(15)
